data_4076848
loop_
_publ_author_name
'Rahman, Mohammed S.'
'Prince, Paul D.'
'Steed, Jonathan W.'
'Hii, King Kuok (Mimi)'

_publ_section_title
;
 Coordination Chemistry and Catalytic Activity of Ruthenium Complexes of
 Terdentate Phosphorus&#x2212;Nitrogen&#x2212;Phosphorus (PNP) and
 Bidentate Phosphorus&#x2212;Nitrogen (PNH) Ligands
;
_journal_issue 23
_journal_name_full Organometallics
_journal_page_first 4927
_journal_paper_doi 10.1021/om0201314
_journal_volume 21
_journal_year 2002
_chemical_formula_sum 'C50 H52 Cl2 N P3 Ru'
_chemical_formula_weight 931.81
_chemical_name_systematic
; 
 ? 
;
_space_group_IT_number 2
_symmetry_cell_setting P-1
_symmetry_space_group_name_Hall '-P 1'
_symmetry_space_group_name_H-M 'P -1'
_atom_sites_solution_hydrogens geom
_atom_sites_solution_primary direct
_atom_sites_solution_secondary difmap
_audit_creation_method SHELXL-97
_cell_angle_alpha 87.473(2)
_cell_angle_beta 76.456(2)
_cell_angle_gamma 89.987(2)
_cell_formula_units_Z 4
_cell_length_a 10.5452(3)
_cell_length_b 18.7436(6)
_cell_length_c 22.5033(7)
_cell_measurement_temperature 100(2)
_cell_volume 4319.8(2)
_computing_cell_refinement DENZO-SMN
_computing_data_collection 'Nonius Collect'
_computing_data_reduction DENZO-SMN
_computing_molecular_graphics 'XSeed (Barbour, 1999)'
_computing_structure_refinement 'SHELXL-97 (Sheldrick, 1997)'
_computing_structure_solution 'SHELXS-97 (Sheldrick, 1990)'
_diffrn_ambient_temperature 100(2)
_diffrn_measured_fraction_theta_full 0.998
_diffrn_measured_fraction_theta_max 0.998
_diffrn_measurement_device_type KappaCCD
_diffrn_measurement_method '1o phi + omega scans 60s/o'
_diffrn_radiation_monochromator graphite
_diffrn_radiation_source 'fine-focus sealed tube'
_diffrn_radiation_type MoK\a
_diffrn_radiation_wavelength 0.71073
_diffrn_reflns_av_R_equivalents 0.1063
_diffrn_reflns_av_sigmaI/netI 0.1571
_diffrn_reflns_limit_h_max 12
_diffrn_reflns_limit_h_min -12
_diffrn_reflns_limit_k_max 22
_diffrn_reflns_limit_k_min -22
_diffrn_reflns_limit_l_max 26
_diffrn_reflns_limit_l_min -26
_diffrn_reflns_number 25256
_diffrn_reflns_theta_full 25.00
_diffrn_reflns_theta_max 25.00
_diffrn_reflns_theta_min 1.40
_diffrn_standards_decay_% 0
_exptl_absorpt_coefficient_mu 0.635
_exptl_absorpt_correction_T_max 0.9874
_exptl_absorpt_correction_T_min 0.8836
_exptl_crystal_colour plate
_exptl_crystal_density_diffrn 1.433
_exptl_crystal_density_method 'not measured'
_exptl_crystal_description orange
_exptl_crystal_F_000 1928
_exptl_crystal_size_max 0.20
_exptl_crystal_size_mid 0.10
_exptl_crystal_size_min 0.02
_refine_diff_density_max 0.666
_refine_diff_density_min -0.671
_refine_diff_density_rms 0.122
_refine_ls_extinction_coef 0.00098(14)
_refine_ls_extinction_expression Fc^*^=kFc[1+0.001xFc^2^\l^3^/sin(2\q)]^-1/4^
_refine_ls_extinction_method SHELXL
_refine_ls_goodness_of_fit_ref 1.043
_refine_ls_hydrogen_treatment mixed
_refine_ls_matrix_type full
_refine_ls_number_parameters 1030
_refine_ls_number_reflns 15193
_refine_ls_number_restraints 0
_refine_ls_restrained_S_all 1.043
_refine_ls_R_factor_all 0.1273
_refine_ls_R_factor_gt 0.0665
_refine_ls_shift/su_max 0.134
_refine_ls_shift/su_mean 0.004
_refine_ls_structure_factor_coef Fsqd
_refine_ls_weighting_details 'calc w=1/[\s^2^(Fo^2^)+(0.0000P)^2^+8.5507P] where P=(Fo^2^+2Fc^2^)/3'
_refine_ls_weighting_scheme calc
_refine_ls_wR_factor_gt 0.1000
_refine_ls_wR_factor_ref 0.1156
_reflns_number_gt 9699
_reflns_number_total 15193
_reflns_threshold_expression >2sigma(I)
_cod_data_source_file om0201314.cif
_cod_data_source_block moh162
_cod_original_sg_symbol_H-M Triclinic
_cod_database_code 4076848

loop_
_symmetry_equiv_pos_as_xyz
'x, y, z'
'-x, -y, -z'

loop_
_atom_site_label
_atom_site_type_symbol
_atom_site_fract_x
_atom_site_fract_y
_atom_site_fract_z
_atom_site_U_iso_or_equiv
_atom_site_adp_type
_atom_site_occupancy
_atom_site_symmetry_multiplicity
_atom_site_calc_flag
_atom_site_refinement_flags
Ru1 Ru 0.06901(4) 0.59704(3) 0.26534(2) 0.01409(13) Uani 1 1 d .
Cl1 Cl 0.29768(13) 0.63076(8) 0.22631(6) 0.0197(3) Uani 1 1 d .
P1 P 0.02561(14) 0.55641(8) 0.17399(7) 0.0169(3) Uani 1 1 d .
N1 N 0.1221(4) 0.4776(3) 0.2725(2) 0.0178(11) Uani 1 1 d .
C1 C 0.0127(5) 0.4379(3) 0.2574(3) 0.0193(14) Uani 1 1 d .
H1A H -0.0695 0.4481 0.2874 0.023 Uiso 1 1 calc R
H1B H 0.0287 0.3859 0.2603 0.023 Uiso 1 1 calc R
Ru2 Ru 0.66556(4) 0.09707(3) 0.26536(2) 0.01408(13) Uani 1 1 d .
Cl2 Cl -0.15948(13) 0.56661(8) 0.30904(6) 0.0194(3) Uani 1 1 d .
P2 P 0.00840(14) 0.71441(8) 0.25465(7) 0.0155(3) Uani 1 1 d .
C2 C -0.0011(6) 0.4593(3) 0.1928(3) 0.0215(14) Uani 1 1 d .
H2A H -0.0895 0.4458 0.1890 0.026 Uiso 1 1 calc R
H2B H 0.0628 0.4323 0.1629 0.026 Uiso 1 1 calc R
Cl3 Cl 0.85035(13) 0.06671(8) 0.30901(6) 0.0181(3) Uani 1 1 d .
P3 P 0.07914(14) 0.58940(8) 0.36956(7) 0.0158(3) Uani 1 1 d .
C3 C 0.1422(5) 0.5513(3) 0.0989(2) 0.0174(13) Uani 1 1 d .
Cl4 Cl 0.47577(13) 0.13078(8) 0.22635(6) 0.0197(3) Uani 1 1 d .
P4 P 0.55122(14) 0.08934(8) 0.36926(7) 0.0157(3) Uani 1 1 d .
C4 C 0.2675(6) 0.5808(3) 0.0875(3) 0.0239(15) Uani 1 1 d .
H4 H 0.2917 0.6077 0.1180 0.029 Uiso 1 1 calc R
P5 P 0.73674(14) 0.21426(8) 0.25481(6) 0.0157(3) Uani 1 1 d .
C5 C 0.3579(6) 0.5715(3) 0.0325(3) 0.0271(15) Uani 1 1 d .
H5 H 0.4420 0.5931 0.0249 0.033 Uiso 1 1 calc R
P6 P 0.80000(14) 0.05661(8) 0.17427(7) 0.0162(3) Uani 1 1 d .
C6 C 0.3228(6) 0.5299(4) -0.0112(3) 0.0296(16) Uani 1 1 d .
H6 H 0.3843 0.5216 -0.0484 0.036 Uiso 1 1 calc R
C7 C 0.2011(6) 0.5013(3) -0.0007(3) 0.0248(16) Uani 1 1 d .
H7 H 0.1777 0.4737 -0.0310 0.030 Uiso 1 1 calc R
C8 C 0.1097(6) 0.5117(3) 0.0540(3) 0.0252(15) Uani 1 1 d .
H8 H 0.0247 0.4915 0.0604 0.030 Uiso 1 1 calc R
C9 C -0.1218(6) 0.5840(3) 0.1493(3) 0.0210(14) Uani 1 1 d .
C10 C -0.2448(6) 0.5550(3) 0.1752(3) 0.0256(15) Uani 1 1 d .
H10 H -0.2536 0.5167 0.2050 0.031 Uiso 1 1 calc R
C11 C -0.3539(6) 0.5810(4) 0.1584(3) 0.0306(17) Uani 1 1 d .
H11 H -0.4368 0.5604 0.1768 0.037 Uiso 1 1 calc R
C12 C -0.3446(6) 0.6368(4) 0.1148(3) 0.0328(17) Uani 1 1 d .
H12 H -0.4205 0.6547 0.1037 0.039 Uiso 1 1 calc R
C13 C -0.2236(6) 0.6657(3) 0.0881(3) 0.0310(17) Uani 1 1 d .
H13 H -0.2160 0.7037 0.0581 0.037 Uiso 1 1 calc R
C14 C -0.1123(6) 0.6400(3) 0.1046(3) 0.0224(14) Uani 1 1 d .
H14 H -0.0294 0.6604 0.0857 0.027 Uiso 1 1 calc R
C15 C 0.0364(6) 0.7548(3) 0.1762(3) 0.0189(13) Uani 1 1 d .
C16 C 0.1594(6) 0.7468(3) 0.1381(3) 0.0228(14) Uani 1 1 d .
H16 H 0.2231 0.7197 0.1525 0.027 Uiso 1 1 calc R
C17 C 0.1906(6) 0.7778(3) 0.0794(3) 0.0294(16) Uani 1 1 d .
H17 H 0.2753 0.7722 0.0540 0.035 Uiso 1 1 calc R
C18 C 0.0981(7) 0.8171(3) 0.0577(3) 0.0312(16) Uani 1 1 d .
H18 H 0.1190 0.8379 0.0173 0.037 Uiso 1 1 calc R
C19 C -0.0229(6) 0.8257(3) 0.0946(3) 0.0271(15) Uani 1 1 d .
H19 H -0.0866 0.8522 0.0797 0.033 Uiso 1 1 calc R
C20 C -0.0531(6) 0.7960(3) 0.1537(3) 0.0225(14) Uani 1 1 d .
H20 H -0.1367 0.8039 0.1794 0.027 Uiso 1 1 calc R
C21 C -0.1647(5) 0.7315(3) 0.2879(3) 0.0178(13) Uani 1 1 d .
C22 C -0.2610(5) 0.7120(3) 0.2582(3) 0.0224(14) Uani 1 1 d .
H22 H -0.2359 0.6932 0.2187 0.027 Uiso 1 1 calc R
C23 C -0.3920(6) 0.7195(3) 0.2851(3) 0.0250(15) Uani 1 1 d .
H23 H -0.4560 0.7069 0.2638 0.030 Uiso 1 1 calc R
C24 C -0.4296(6) 0.7456(3) 0.3432(3) 0.0279(16) Uani 1 1 d .
H24 H -0.5195 0.7505 0.3620 0.033 Uiso 1 1 calc R
C25 C -0.3363(6) 0.7644(3) 0.3738(3) 0.0255(15) Uani 1 1 d .
H25 H -0.3621 0.7819 0.4138 0.031 Uiso 1 1 calc R
C26 C -0.2051(6) 0.7579(3) 0.3463(3) 0.0218(14) Uani 1 1 d .
H26 H -0.1416 0.7715 0.3675 0.026 Uiso 1 1 calc R
C27 C 0.0848(5) 0.7866(3) 0.2884(2) 0.0183(14) Uani 1 1 d .
C28 C 0.0337(6) 0.8546(3) 0.2875(3) 0.0234(15) Uani 1 1 d .
H28 H -0.0338 0.8637 0.2668 0.028 Uiso 1 1 calc R
C29 C 0.0792(6) 0.9096(3) 0.3165(3) 0.0262(15) Uani 1 1 d .
H29 H 0.0421 0.9557 0.3158 0.031 Uiso 1 1 calc R
C30 C 0.1775(6) 0.8975(3) 0.3460(3) 0.0272(15) Uani 1 1 d .
H30 H 0.2073 0.9346 0.3670 0.033 Uiso 1 1 calc R
C31 C 0.2334(6) 0.8299(3) 0.3448(3) 0.0253(15) Uani 1 1 d .
H31 H 0.3033 0.8215 0.3641 0.030 Uiso 1 1 calc R
C32 C 0.1885(5) 0.7752(3) 0.3159(3) 0.0190(14) Uani 1 1 d .
H32 H 0.2285 0.7297 0.3148 0.023 Uiso 1 1 calc R
C33 C -0.0343(5) 0.6371(3) 0.4273(3) 0.0191(14) Uani 1 1 d .
C34 C -0.1618(5) 0.6126(4) 0.4543(3) 0.0243(15) Uani 1 1 d .
H34 H -0.1920 0.5682 0.4438 0.029 Uiso 1 1 calc R
C35 C -0.2440(6) 0.6549(4) 0.4968(3) 0.0299(16) Uani 1 1 d .
H35 H -0.3297 0.6384 0.5157 0.036 Uiso 1 1 calc R
C36 C -0.2018(6) 0.7198(4) 0.5114(3) 0.0303(16) Uani 1 1 d .
H36 H -0.2599 0.7483 0.5392 0.036 Uiso 1 1 calc R
C37 C -0.0782(6) 0.7438(3) 0.4867(3) 0.0263(15) Uani 1 1 d .
H37 H -0.0492 0.7882 0.4977 0.032 Uiso 1 1 calc R
C38 C 0.0052(5) 0.7022(3) 0.4449(2) 0.0207(14) Uani 1 1 d .
H38 H 0.0917 0.7188 0.4278 0.025 Uiso 1 1 calc R
C39 C 0.2264(5) 0.5903(3) 0.4020(3) 0.0195(14) Uani 1 1 d .
C40 C 0.2097(6) 0.5805(3) 0.4654(3) 0.0260(15) Uani 1 1 d .
H40 H 0.1245 0.5803 0.4914 0.031 Uiso 1 1 calc R
C41 C 0.3172(6) 0.5711(3) 0.4905(3) 0.0301(16) Uani 1 1 d .
H41 H 0.3055 0.5643 0.5336 0.036 Uiso 1 1 calc R
C42 C 0.4412(6) 0.5715(3) 0.4529(3) 0.0296(16) Uani 1 1 d .
H42 H 0.5145 0.5646 0.4703 0.035 Uiso 1 1 calc R
C44 C 0.3514(5) 0.5912(3) 0.3645(3) 0.0193(13) Uani 1 1 d .
H44 H 0.3643 0.5981 0.3214 0.023 Uiso 1 1 calc R
C45 C 0.0385(6) 0.4934(3) 0.3854(3) 0.0195(14) Uani 1 1 d .
H45A H 0.0505 0.4778 0.4263 0.023 Uiso 1 1 calc R
H45B H -0.0532 0.4841 0.3842 0.023 Uiso 1 1 calc R
C46 C 0.1304(6) 0.4538(3) 0.3360(3) 0.0222(14) Uani 1 1 d .
H46A H 0.2210 0.4609 0.3400 0.027 Uiso 1 1 calc R
H46B H 0.1101 0.4020 0.3422 0.027 Uiso 1 1 calc R
C47 C 0.2486(5) 0.4600(3) 0.2286(3) 0.0207(14) Uani 1 1 d .
H47A H 0.3207 0.4835 0.2419 0.025 Uiso 1 1 calc R
H47B H 0.2469 0.4810 0.1877 0.025 Uiso 1 1 calc R
C48 C 0.2794(6) 0.3802(3) 0.2225(3) 0.0305(16) Uani 1 1 d .
H48A H 0.2874 0.3591 0.2625 0.037 Uiso 1 1 calc R
H48B H 0.2066 0.3556 0.2107 0.037 Uiso 1 1 calc R
C49 C 0.4060(7) 0.3686(4) 0.1746(3) 0.0405(19) Uani 1 1 d .
H49A H 0.4709 0.4054 0.1781 0.049 Uiso 1 1 calc R
H49B H 0.4415 0.3213 0.1828 0.049 Uiso 1 1 calc R
C50 C 0.3859(9) 0.3723(5) 0.1113(4) 0.082(3) Uani 1 1 d .
H50A H 0.3601 0.4208 0.1013 0.123 Uiso 1 1 calc R
H50B H 0.3172 0.3384 0.1084 0.123 Uiso 1 1 calc R
H50C H 0.4673 0.3603 0.0825 0.123 Uiso 1 1 calc R
C101 C 0.5327(6) -0.0458(3) 0.3359(2) 0.0195(14) Uani 1 1 d .
H10A H 0.5457 -0.0976 0.3422 0.023 Uiso 1 1 calc R
H10B H 0.4382 -0.0381 0.3398 0.023 Uiso 1 1 calc R
C52 C 0.5750(5) -0.0068(3) 0.3856(3) 0.0173(13) Uani 1 1 d .
H52A H 0.6677 -0.0164 0.3847 0.021 Uiso 1 1 calc R
H52B H 0.5213 -0.0222 0.4264 0.021 Uiso 1 1 calc R
C53 C 0.3714(5) 0.0900(3) 0.4023(3) 0.0190(14) Uani 1 1 d .
C54 C 0.2833(5) 0.0910(3) 0.3649(3) 0.0205(14) Uani 1 1 d .
H54 H 0.3138 0.0983 0.3218 0.025 Uiso 1 1 calc R
C55 C 0.1491(6) 0.0814(3) 0.3908(3) 0.0265(15) Uani 1 1 d .
H55 H 0.0890 0.0814 0.3653 0.032 Uiso 1 1 calc R
C56 C 0.1059(6) 0.0720(3) 0.4525(3) 0.0294(16) Uani 1 1 d .
H56 H 0.0151 0.0659 0.4698 0.035 Uiso 1 1 calc R
C57 C 0.1925(6) 0.0712(3) 0.4910(3) 0.0295(16) Uani 1 1 d .
H57 H 0.1616 0.0642 0.5341 0.035 Uiso 1 1 calc R
C58 C 0.3245(6) 0.0807(3) 0.4650(3) 0.0259(15) Uani 1 1 d .
H58 H 0.3841 0.0809 0.4908 0.031 Uiso 1 1 calc R
C59 C 0.6070(5) 0.1369(3) 0.4278(3) 0.0195(14) Uani 1 1 d .
C60 C 0.7074(5) 0.1131(3) 0.4543(3) 0.0230(14) Uani 1 1 d .
H60 H 0.7476 0.0686 0.4435 0.028 Uiso 1 1 calc R
C61 C 0.7490(6) 0.1542(4) 0.4962(3) 0.0332(17) Uani 1 1 d .
H61 H 0.8168 0.1375 0.5145 0.040 Uiso 1 1 calc R
C62 C 0.6912(6) 0.2200(4) 0.5116(3) 0.0317(17) Uani 1 1 d .
H62 H 0.7203 0.2482 0.5399 0.038 Uiso 1 1 calc R
C63 C 0.5931(6) 0.2438(3) 0.4860(3) 0.0252(15) Uani 1 1 d .
H63 H 0.5545 0.2888 0.4962 0.030 Uiso 1 1 calc R
C64 C 0.5494(6) 0.2023(3) 0.4448(3) 0.0229(14) Uani 1 1 d .
H64 H 0.4795 0.2187 0.4279 0.027 Uiso 1 1 calc R
C65 C 0.8775(5) 0.2321(3) 0.2882(3) 0.0172(13) Uani 1 1 d .
C66 C 1.0029(5) 0.2122(3) 0.2579(3) 0.0198(14) Uani 1 1 d .
H66 H 1.0169 0.1936 0.2183 0.024 Uiso 1 1 calc R
C67 C 1.1068(6) 0.2193(3) 0.2851(3) 0.0258(15) Uani 1 1 d .
H67 H 1.1919 0.2063 0.2638 0.031 Uiso 1 1 calc R
C68 C 1.0871(6) 0.2454(3) 0.3434(3) 0.0277(16) Uani 1 1 d .
H68 H 1.1581 0.2497 0.3624 0.033 Uiso 1 1 calc R
C69 C 0.9620(6) 0.2650(3) 0.3736(3) 0.0249(15) Uani 1 1 d .
H69 H 0.9477 0.2836 0.4132 0.030 Uiso 1 1 calc R
C70 C 0.8585(6) 0.2576(3) 0.3462(3) 0.0235(14) Uani 1 1 d .
H70 H 0.7733 0.2702 0.3676 0.028 Uiso 1 1 calc R
C71 C 0.6268(6) 0.2860(3) 0.2887(3) 0.0190(14) Uani 1 1 d .
C72 C 0.6791(6) 0.3554(3) 0.2879(3) 0.0224(14) Uani 1 1 d .
H72 H 0.7672 0.3647 0.2670 0.027 Uiso 1 1 calc R
C73 C 0.6049(6) 0.4096(3) 0.3168(3) 0.0270(15) Uani 1 1 d .
H73 H 0.6422 0.4557 0.3168 0.032 Uiso 1 1 calc R
C74 C 0.4754(6) 0.3967(3) 0.3458(3) 0.0277(16) Uani 1 1 d .
H74 H 0.4236 0.4337 0.3664 0.033 Uiso 1 1 calc R
C75 C 0.4222(5) 0.3297(3) 0.3444(3) 0.0227(14) Uani 1 1 d .
H75 H 0.3328 0.3212 0.3635 0.027 Uiso 1 1 calc R
C76 C 0.4961(5) 0.2749(3) 0.3160(3) 0.0194(14) Uani 1 1 d .
H76 H 0.4571 0.2294 0.3151 0.023 Uiso 1 1 calc R
C77 C 0.7879(5) 0.2547(3) 0.1764(2) 0.0143(12) Uani 1 1 d .
C78 C 0.9000(6) 0.2955(3) 0.1537(3) 0.0216(14) Uani 1 1 d .
H78 H 0.9585 0.3030 0.1792 0.026 Uiso 1 1 calc R
C79 C 0.9289(6) 0.3259(3) 0.0938(3) 0.0290(15) Uani 1 1 d .
H79 H 1.0072 0.3526 0.0787 0.035 Uiso 1 1 calc R
C80 C 0.8441(6) 0.3168(3) 0.0578(3) 0.0298(16) Uani 1 1 d .
H80 H 0.8631 0.3373 0.0173 0.036 Uiso 1 1 calc R
C81 C 0.7302(6) 0.2780(4) 0.0796(3) 0.0303(16) Uani 1 1 d .
H81 H 0.6705 0.2729 0.0543 0.036 Uiso 1 1 calc R
C82 C 0.7026(6) 0.2468(3) 0.1376(3) 0.0242(15) Uani 1 1 d .
H82 H 0.6246 0.2195 0.1517 0.029 Uiso 1 1 calc R
C83 C 0.9720(5) 0.0848(3) 0.1490(3) 0.0215(14) Uani 1 1 d .
C84 C 1.0694(5) 0.0548(3) 0.1754(3) 0.0220(14) Uani 1 1 d .
H84 H 1.0480 0.0165 0.2052 0.026 Uiso 1 1 calc R
C85 C 1.1955(6) 0.0807(4) 0.1582(3) 0.0293(17) Uani 1 1 d .
H85 H 1.2602 0.0597 0.1764 0.035 Uiso 1 1 calc R
C86 C 1.2304(6) 0.1369(4) 0.1148(3) 0.0336(17) Uani 1 1 d .
H86 H 1.3173 0.1549 0.1039 0.040 Uiso 1 1 calc R
C87 C 1.1345(6) 0.1661(4) 0.0877(3) 0.0331(17) Uani 1 1 d .
H87 H 1.1565 0.2039 0.0575 0.040 Uiso 1 1 calc R
C88 C 1.0071(6) 0.1402(3) 0.1048(3) 0.0204(14) Uani 1 1 d .
H88 H 0.9429 0.1605 0.0860 0.024 Uiso 1 1 calc R
C89 C 0.7593(5) 0.0517(3) 0.0992(2) 0.0168(13) Uani 1 1 d .
C90 C 0.6449(6) 0.0814(3) 0.0875(3) 0.0227(14) Uani 1 1 d .
H90 H 0.5908 0.1093 0.1174 0.027 Uiso 1 1 calc R
C91 C 0.6100(6) 0.0705(3) 0.0329(3) 0.0256(15) Uani 1 1 d .
H91 H 0.5322 0.0908 0.0256 0.031 Uiso 1 1 calc R
C92 C 0.6881(6) 0.0300(4) -0.0110(3) 0.0295(16) Uani 1 1 d .
H92 H 0.6641 0.0228 -0.0485 0.035 Uiso 1 1 calc R
C93 C 0.8002(6) 0.0003(3) -0.0004(3) 0.0259(16) Uani 1 1 d .
H93 H 0.8535 -0.0279 -0.0303 0.031 Uiso 1 1 calc R
C94 C 0.8355(5) 0.0115(3) 0.0543(3) 0.0208(14) Uani 1 1 d .
H94 H 0.9137 -0.0088 0.0610 0.025 Uiso 1 1 calc R
C95 C 0.8088(5) -0.0411(3) 0.1931(2) 0.0194(14) Uani 1 1 d .
H95A H 0.7763 -0.0681 0.1628 0.023 Uiso 1 1 calc R
H95B H 0.9011 -0.0541 0.1898 0.023 Uiso 1 1 calc R
C96 C 0.7298(5) -0.0629(3) 0.2569(3) 0.0192(14) Uani 1 1 d .
H96A H 0.7103 -0.1147 0.2592 0.023 Uiso 1 1 calc R
H96B H 0.7818 -0.0536 0.2872 0.023 Uiso 1 1 calc R
C97 C 0.5229(6) -0.0402(3) 0.2288(3) 0.0211(14) Uani 1 1 d .
H97A H 0.5651 -0.0188 0.1880 0.025 Uiso 1 1 calc R
H97B H 0.4372 -0.0170 0.2422 0.025 Uiso 1 1 calc R
C98 C 0.4989(6) -0.1192(3) 0.2219(3) 0.0287(15) Uani 1 1 d .
H98A H 0.4513 -0.1407 0.2619 0.034 Uiso 1 1 calc R
H98B H 0.5839 -0.1435 0.2101 0.034 Uiso 1 1 calc R
C99 C 0.4206(7) -0.1321(4) 0.1740(3) 0.0405(19) Uani 1 1 d .
H99A H 0.3782 -0.1798 0.1823 0.049 Uiso 1 1 calc R
H99B H 0.3511 -0.0960 0.1773 0.049 Uiso 1 1 calc R
C100 C 0.5046(10) -0.1281(6) 0.1109(4) 0.088(4) Uani 1 1 d .
H10C H 0.5433 -0.0802 0.1018 0.132 Uiso 1 1 calc R
H10D H 0.4518 -0.1381 0.0817 0.132 Uiso 1 1 calc R
H10E H 0.5741 -0.1635 0.1077 0.132 Uiso 1 1 calc R
N2 N 0.6048(4) -0.0225(2) 0.2724(2) 0.0169(11) Uani 1 1 d .
C43 C 0.4593(6) 0.5817(3) 0.3912(3) 0.0272(15) Uani 1 1 d .
H43 H 0.5452 0.5824 0.3658 0.033 Uiso 1 1 calc R

loop_
_atom_site_aniso_label
_atom_site_aniso_U_11
_atom_site_aniso_U_22
_atom_site_aniso_U_33
_atom_site_aniso_U_23
_atom_site_aniso_U_13
_atom_site_aniso_U_12
Ru1 0.0134(2) 0.0135(3) 0.0151(3) -0.0003(2) -0.0030(2) -0.0002(2)
Cl1 0.0148(7) 0.0217(9) 0.0217(8) -0.0012(6) -0.0026(6) -0.0011(6)
P1 0.0159(8) 0.0166(9) 0.0177(8) -0.0013(7) -0.0030(7) -0.0003(7)
N1 0.017(3) 0.020(3) 0.017(3) 0.000(2) -0.005(2) 0.000(2)
C1 0.021(3) 0.013(3) 0.022(3) 0.001(3) -0.003(3) 0.003(3)
Ru2 0.0143(2) 0.0138(3) 0.0148(3) -0.0011(2) -0.0046(2) 0.0012(2)
Cl2 0.0145(7) 0.0208(9) 0.0225(8) 0.0003(6) -0.0037(6) -0.0008(6)
P2 0.0153(8) 0.0156(9) 0.0160(8) -0.0004(7) -0.0048(7) -0.0001(7)
C2 0.028(3) 0.012(3) 0.024(3) -0.002(3) -0.005(3) -0.001(3)
Cl3 0.0166(7) 0.0182(8) 0.0212(8) -0.0017(6) -0.0076(6) 0.0019(6)
P3 0.0161(8) 0.0159(9) 0.0159(8) -0.0005(6) -0.0049(7) -0.0002(7)
C3 0.019(3) 0.018(4) 0.015(3) 0.000(3) -0.003(3) -0.001(3)
Cl4 0.0180(7) 0.0217(8) 0.0215(8) -0.0019(6) -0.0085(6) 0.0017(6)
P4 0.0164(8) 0.0132(9) 0.0178(8) -0.0007(6) -0.0045(7) 0.0014(7)
C4 0.028(4) 0.026(4) 0.017(3) -0.008(3) -0.002(3) 0.008(3)
P5 0.0158(8) 0.0168(9) 0.0152(8) -0.0015(7) -0.0049(6) 0.0000(7)
C5 0.022(3) 0.033(4) 0.024(4) 0.000(3) -0.001(3) -0.001(3)
P6 0.0167(8) 0.0160(9) 0.0166(8) -0.0016(7) -0.0050(7) 0.0010(7)
C6 0.025(4) 0.039(4) 0.025(4) -0.007(3) -0.004(3) 0.009(3)
C7 0.036(4) 0.023(4) 0.018(4) -0.011(3) -0.008(3) 0.009(3)
C8 0.026(3) 0.021(4) 0.030(4) 0.002(3) -0.011(3) -0.005(3)
C9 0.027(3) 0.016(4) 0.023(3) -0.009(3) -0.012(3) 0.001(3)
C10 0.022(3) 0.028(4) 0.027(4) -0.005(3) -0.005(3) 0.000(3)
C11 0.020(3) 0.041(5) 0.032(4) -0.017(3) -0.007(3) 0.004(3)
C12 0.028(4) 0.037(5) 0.040(4) -0.014(4) -0.019(3) 0.010(3)
C13 0.046(4) 0.024(4) 0.030(4) -0.011(3) -0.022(4) 0.009(3)
C14 0.026(3) 0.020(4) 0.024(3) -0.007(3) -0.010(3) 0.001(3)
C15 0.029(3) 0.008(3) 0.020(3) 0.001(3) -0.007(3) -0.001(3)
C16 0.023(3) 0.021(4) 0.023(3) -0.002(3) -0.003(3) 0.000(3)
C17 0.026(4) 0.033(4) 0.025(4) 0.002(3) 0.001(3) -0.004(3)
C18 0.053(5) 0.022(4) 0.020(4) 0.005(3) -0.012(3) -0.005(3)
C19 0.042(4) 0.019(4) 0.023(4) 0.001(3) -0.012(3) 0.008(3)
C20 0.028(3) 0.018(4) 0.024(3) -0.002(3) -0.010(3) 0.003(3)
C21 0.017(3) 0.012(3) 0.022(3) 0.003(3) -0.001(3) 0.002(3)
C22 0.022(3) 0.018(4) 0.027(4) 0.000(3) -0.005(3) 0.003(3)
C23 0.020(3) 0.020(4) 0.033(4) 0.007(3) -0.003(3) -0.004(3)
C24 0.022(3) 0.025(4) 0.031(4) 0.006(3) 0.005(3) 0.010(3)
C25 0.025(3) 0.026(4) 0.020(3) 0.000(3) 0.006(3) 0.013(3)
C26 0.025(3) 0.015(4) 0.026(4) 0.002(3) -0.008(3) 0.003(3)
C27 0.023(3) 0.021(4) 0.012(3) 0.001(3) -0.006(3) -0.003(3)
C28 0.029(4) 0.016(4) 0.030(4) -0.005(3) -0.016(3) 0.008(3)
C29 0.027(3) 0.024(4) 0.030(4) -0.010(3) -0.008(3) 0.011(3)
C30 0.027(4) 0.019(4) 0.036(4) -0.005(3) -0.008(3) -0.008(3)
C31 0.019(3) 0.029(4) 0.032(4) -0.002(3) -0.013(3) -0.003(3)
C32 0.017(3) 0.018(4) 0.024(3) 0.002(3) -0.009(3) 0.005(3)
C33 0.022(3) 0.015(3) 0.024(3) -0.004(3) -0.010(3) 0.003(3)
C34 0.017(3) 0.035(4) 0.020(3) -0.006(3) 0.001(3) -0.002(3)
C35 0.013(3) 0.047(5) 0.024(4) -0.004(3) 0.006(3) 0.000(3)
C36 0.029(4) 0.036(4) 0.027(4) -0.015(3) -0.007(3) 0.013(3)
C37 0.034(4) 0.026(4) 0.021(4) -0.003(3) -0.011(3) 0.003(3)
C38 0.015(3) 0.029(4) 0.016(3) 0.001(3) 0.001(3) 0.002(3)
C39 0.021(3) 0.014(3) 0.027(3) -0.004(3) -0.011(3) 0.005(3)
C40 0.029(4) 0.031(4) 0.020(3) 0.002(3) -0.009(3) 0.002(3)
C41 0.037(4) 0.029(4) 0.030(4) 0.003(3) -0.019(3) 0.000(3)
C42 0.032(4) 0.018(4) 0.047(4) 0.000(3) -0.024(4) 0.000(3)
C44 0.020(3) 0.015(3) 0.022(3) 0.001(3) -0.004(3) 0.001(3)
C45 0.025(3) 0.016(3) 0.018(3) 0.002(3) -0.005(3) 0.000(3)
C46 0.024(3) 0.016(4) 0.031(4) 0.000(3) -0.015(3) 0.004(3)
C47 0.020(3) 0.018(4) 0.023(3) -0.005(3) -0.004(3) -0.001(3)
C48 0.029(4) 0.031(4) 0.030(4) -0.007(3) -0.003(3) 0.012(3)
C49 0.035(4) 0.031(5) 0.049(5) -0.009(4) 0.004(4) 0.016(3)
C50 0.106(8) 0.070(7) 0.044(5) 0.016(5) 0.034(5) 0.039(6)
C101 0.022(3) 0.014(3) 0.019(3) 0.003(3) 0.000(3) -0.003(3)
C52 0.018(3) 0.015(3) 0.018(3) 0.000(3) -0.002(3) 0.005(3)
C53 0.016(3) 0.011(3) 0.030(4) 0.002(3) -0.005(3) 0.000(3)
C54 0.022(3) 0.013(3) 0.026(3) 0.002(3) -0.005(3) -0.002(3)
C55 0.026(4) 0.015(4) 0.040(4) 0.002(3) -0.012(3) 0.001(3)
C56 0.018(3) 0.016(4) 0.048(5) 0.003(3) 0.003(3) -0.002(3)
C57 0.026(4) 0.022(4) 0.034(4) 0.006(3) 0.004(3) 0.001(3)
C58 0.024(3) 0.035(4) 0.017(3) 0.005(3) -0.002(3) 0.003(3)
C59 0.017(3) 0.023(4) 0.015(3) 0.000(3) 0.003(3) 0.002(3)
C60 0.019(3) 0.026(4) 0.023(3) -0.003(3) -0.002(3) 0.001(3)
C61 0.027(4) 0.051(5) 0.025(4) -0.015(3) -0.011(3) 0.005(3)
C62 0.026(4) 0.048(5) 0.020(4) -0.016(3) 0.001(3) -0.009(3)
C63 0.025(3) 0.021(4) 0.024(4) -0.005(3) 0.005(3) -0.004(3)
C64 0.019(3) 0.030(4) 0.018(3) -0.004(3) -0.002(3) 0.002(3)
C65 0.023(3) 0.011(3) 0.019(3) 0.001(3) -0.009(3) 0.000(3)
C66 0.020(3) 0.016(3) 0.025(3) -0.002(3) -0.007(3) -0.002(3)
C67 0.022(3) 0.016(4) 0.039(4) 0.004(3) -0.008(3) -0.006(3)
C68 0.029(4) 0.026(4) 0.032(4) 0.006(3) -0.017(3) -0.011(3)
C69 0.030(4) 0.021(4) 0.026(4) 0.001(3) -0.011(3) -0.009(3)
C70 0.021(3) 0.024(4) 0.027(4) -0.002(3) -0.005(3) -0.003(3)
C71 0.024(3) 0.014(3) 0.021(3) -0.004(3) -0.008(3) 0.005(3)
C72 0.021(3) 0.019(4) 0.025(3) 0.001(3) -0.002(3) -0.004(3)
C73 0.036(4) 0.011(4) 0.034(4) -0.001(3) -0.010(3) -0.002(3)
C74 0.019(3) 0.024(4) 0.041(4) -0.004(3) -0.008(3) 0.007(3)
C75 0.013(3) 0.025(4) 0.025(3) -0.001(3) 0.006(3) 0.000(3)
C76 0.017(3) 0.016(3) 0.026(3) -0.001(3) -0.006(3) -0.004(3)
C77 0.017(3) 0.004(3) 0.021(3) 0.001(2) -0.002(3) -0.002(2)
C78 0.027(3) 0.017(4) 0.021(3) -0.006(3) -0.004(3) 0.001(3)
C79 0.036(4) 0.020(4) 0.025(4) -0.002(3) 0.006(3) -0.006(3)
C80 0.045(4) 0.028(4) 0.013(3) -0.001(3) 0.001(3) 0.000(3)
C81 0.034(4) 0.033(4) 0.026(4) 0.003(3) -0.012(3) 0.001(3)
C82 0.026(3) 0.026(4) 0.021(3) 0.000(3) -0.006(3) 0.002(3)
C83 0.020(3) 0.023(4) 0.025(3) -0.012(3) -0.008(3) 0.006(3)
C84 0.017(3) 0.023(4) 0.024(3) -0.004(3) 0.001(3) -0.008(3)
C85 0.022(4) 0.031(4) 0.039(4) -0.017(3) -0.013(3) 0.003(3)
C86 0.019(3) 0.037(5) 0.043(4) -0.013(4) -0.001(3) -0.007(3)
C87 0.033(4) 0.027(4) 0.031(4) -0.008(3) 0.009(3) -0.002(3)
C88 0.022(3) 0.021(4) 0.017(3) 0.000(3) -0.003(3) 0.000(3)
C89 0.022(3) 0.015(3) 0.015(3) -0.001(3) -0.005(3) -0.004(3)
C90 0.027(3) 0.024(4) 0.018(3) -0.002(3) -0.008(3) -0.001(3)
C91 0.026(3) 0.033(4) 0.019(3) 0.000(3) -0.008(3) 0.003(3)
C92 0.033(4) 0.040(4) 0.017(3) -0.001(3) -0.010(3) -0.010(3)
C93 0.030(4) 0.026(4) 0.020(4) -0.012(3) 0.001(3) 0.001(3)
C94 0.014(3) 0.022(4) 0.028(3) 0.001(3) -0.008(3) -0.002(3)
C95 0.016(3) 0.024(4) 0.018(3) -0.008(3) -0.001(3) 0.008(3)
C96 0.027(3) 0.010(3) 0.023(3) -0.001(3) -0.011(3) 0.003(3)
C97 0.021(3) 0.025(4) 0.020(3) 0.000(3) -0.011(3) -0.002(3)
C98 0.033(4) 0.023(4) 0.032(4) -0.003(3) -0.011(3) -0.005(3)
C99 0.041(4) 0.031(4) 0.054(5) -0.008(4) -0.019(4) -0.011(4)
C100 0.124(9) 0.109(9) 0.043(6) 0.011(6) -0.044(6) -0.047(7)
N2 0.018(3) 0.016(3) 0.015(3) 0.001(2) -0.003(2) 0.000(2)
C43 0.018(3) 0.021(4) 0.043(4) -0.002(3) -0.010(3) 0.003(3)

loop_
_atom_type_symbol
_atom_type_description
_atom_type_scat_dispersion_real
_atom_type_scat_dispersion_imag
_atom_type_scat_source
C C 0.0033 0.0016 'International Tables Vol C Tables 4.2.6.8 and 6.1.1.4'
H H 0.0000 0.0000 'International Tables Vol C Tables 4.2.6.8 and 6.1.1.4'
N N 0.0061 0.0033 'International Tables Vol C Tables 4.2.6.8 and 6.1.1.4'
P P 0.1023 0.0942 'International Tables Vol C Tables 4.2.6.8 and 6.1.1.4'
Cl Cl 0.1484 0.1585 'International Tables Vol C Tables 4.2.6.8 and 6.1.1.4'
Ru Ru -1.2594 0.8363 'International Tables Vol C Tables 4.2.6.8 and 6.1.1.4'

loop_
_geom_angle_atom_site_label_1
_geom_angle_atom_site_label_2
_geom_angle_atom_site_label_3
_geom_angle
P2 Ru1 N1 176.74(11)
P2 Ru1 P1 97.85(5)
N1 Ru1 P1 79.18(11)
P2 Ru1 P3 101.33(5)
N1 Ru1 P3 81.22(11)
P1 Ru1 P3 156.18(6)
P2 Ru1 Cl2 88.60(5)
N1 Ru1 Cl2 89.75(12)
P1 Ru1 Cl2 84.13(5)
P3 Ru1 Cl2 82.38(5)
P2 Ru1 Cl1 90.35(5)
N1 Ru1 Cl1 91.43(12)
P1 Ru1 Cl1 98.72(5)
P3 Ru1 Cl1 95.15(5)
Cl2 Ru1 Cl1 177.07(5)
C9 P1 C3 100.2(3)
C9 P1 C2 103.6(3)
C3 P1 C2 98.8(3)
C9 P1 Ru1 121.03(19)
C3 P1 Ru1 127.14(18)
C2 P1 Ru1 101.62(18)
C1 N1 C46 107.9(4)
C1 N1 C47 109.8(4)
C46 N1 C47 108.6(4)
C1 N1 Ru1 105.3(3)
C46 N1 Ru1 112.5(3)
C47 N1 Ru1 112.6(3)
N1 C1 C2 110.8(5)
P5 Ru2 N2 176.83(13)
P5 Ru2 P6 97.87(6)
N2 Ru2 P6 79.22(12)
P5 Ru2 P4 101.35(5)
N2 Ru2 P4 81.17(12)
P6 Ru2 P4 156.19(6)
P5 Ru2 Cl3 88.51(5)
N2 Ru2 Cl3 89.93(11)
P6 Ru2 Cl3 84.11(5)
P4 Ru2 Cl3 82.47(5)
P5 Ru2 Cl4 90.43(5)
N2 Ru2 Cl4 91.26(11)
P6 Ru2 Cl4 98.75(5)
P4 Ru2 Cl4 95.05(5)
Cl3 Ru2 Cl4 177.06(5)
C21 P2 C15 103.8(3)
C21 P2 C27 100.1(3)
C15 P2 C27 97.4(3)
C21 P2 Ru1 114.38(19)
C15 P2 Ru1 117.51(19)
C27 P2 Ru1 120.62(18)
C1 C2 P1 112.7(4)
C33 P3 C45 106.5(3)
C33 P3 C39 100.2(3)
C45 P3 C39 97.3(3)
C33 P3 Ru1 121.57(17)
C45 P3 Ru1 98.28(18)
C39 P3 Ru1 128.3(2)
C8 C3 C4 118.2(6)
C8 C3 P1 119.6(5)
C4 C3 P1 122.0(4)
C59 P4 C52 106.1(3)
C59 P4 C53 99.7(3)
C52 P4 C53 96.7(3)
C59 P4 Ru2 121.8(2)
C52 P4 Ru2 98.73(19)
C53 P4 Ru2 128.88(18)
C5 C4 C3 121.4(5)
C71 P5 C77 97.7(2)
C71 P5 C65 99.8(3)
C77 P5 C65 103.4(3)
C71 P5 Ru2 120.5(2)
C77 P5 Ru2 117.50(18)
C65 P5 Ru2 114.81(18)
C4 C5 C6 118.8(6)
C83 P6 C89 99.5(3)
C83 P6 C95 103.8(3)
C89 P6 C95 98.9(3)
C83 P6 Ru2 121.22(19)
C89 P6 Ru2 127.28(19)
C95 P6 Ru2 101.76(18)
C7 C6 C5 120.1(6)
C6 C7 C8 121.0(6)
C3 C8 C7 120.4(6)
C10 C9 C14 117.9(5)
C10 C9 P1 123.1(5)
C14 C9 P1 118.9(5)
C11 C10 C9 121.0(6)
C10 C11 C12 121.0(6)
C13 C12 C11 118.8(6)
C12 C13 C14 120.8(6)
C13 C14 C9 120.4(6)
C16 C15 C20 117.6(5)
C16 C15 P2 117.1(4)
C20 C15 P2 125.1(5)
C17 C16 C15 121.0(5)
C16 C17 C18 120.0(6)
C19 C18 C17 119.7(6)
C18 C19 C20 120.3(6)
C19 C20 C15 121.3(6)
C26 C21 C22 117.8(5)
C26 C21 P2 121.0(4)
C22 C21 P2 121.0(5)
C23 C22 C21 121.4(6)
C22 C23 C24 119.7(6)
C25 C24 C23 120.0(6)
C24 C25 C26 120.2(6)
C25 C26 C21 121.0(5)
C28 C27 C32 118.5(5)
C28 C27 P2 118.3(4)
C32 C27 P2 123.1(4)
C27 C28 C29 121.2(5)
C30 C29 C28 120.1(6)
C29 C30 C31 119.0(6)
C32 C31 C30 120.9(5)
C31 C32 C27 120.1(5)
C38 C33 C34 118.0(5)
C38 C33 P3 118.5(4)
C34 C33 P3 123.4(5)
C35 C34 C33 119.1(6)
C36 C35 C34 120.8(6)
C37 C36 C35 121.0(6)
C36 C37 C38 118.9(6)
C33 C38 C37 122.1(6)
C44 C39 C40 119.4(5)
C44 C39 P3 121.5(4)
C40 C39 P3 118.6(5)
C41 C40 C39 120.2(6)
C42 C41 C40 120.0(6)
C43 C42 C41 120.5(5)
C39 C44 C43 119.2(5)
C46 C45 P3 106.5(4)
N1 C46 C45 113.1(4)
N1 C47 C48 115.9(5)
C49 C48 C47 111.4(6)
C50 C49 C48 112.1(6)
N2 C101 C52 113.7(5)
C101 C52 P4 105.9(4)
C58 C53 C54 119.0(5)
C58 C53 P4 119.3(4)
C54 C53 P4 121.2(5)
C53 C54 C55 120.0(6)
C56 C55 C54 119.7(6)
C55 C56 C57 121.2(6)
C58 C57 C56 118.5(6)
C53 C58 C57 121.5(6)
C60 C59 C64 118.4(5)
C60 C59 P4 123.7(5)
C64 C59 P4 117.8(4)
C61 C60 C59 120.3(6)
C60 C61 C62 120.0(6)
C63 C62 C61 120.2(6)
C62 C63 C64 120.0(6)
C63 C64 C59 121.0(5)
C70 C65 C66 118.9(5)
C70 C65 P5 120.5(4)
C66 C65 P5 120.2(4)
C67 C66 C65 120.6(6)
C66 C67 C68 120.2(6)
C67 C68 C69 119.1(5)
C70 C69 C68 120.3(6)
C65 C70 C69 120.8(6)
C76 C71 C72 118.2(5)
C76 C71 P5 123.3(5)
C72 C71 P5 118.5(4)
C73 C72 C71 121.2(6)
C72 C73 C74 119.7(6)
C75 C74 C73 119.4(6)
C76 C75 C74 121.3(6)
C75 C76 C71 120.1(6)
C78 C77 C82 117.3(5)
C78 C77 P5 125.4(4)
C82 C77 P5 117.2(4)
C77 C78 C79 121.4(5)
C80 C79 C78 119.4(6)
C79 C80 C81 120.5(6)
C82 C81 C80 120.5(6)
C81 C82 C77 120.9(6)
C88 C83 C84 118.4(5)
C88 C83 P6 119.6(4)
C84 C83 P6 121.9(5)
C85 C84 C83 120.3(6)
C84 C85 C86 121.4(6)
C85 C86 C87 118.4(6)
C88 C87 C86 120.4(6)
C87 C88 C83 121.0(5)
C94 C89 C90 117.6(5)
C94 C89 P6 120.0(4)
C90 C89 P6 122.1(4)
C91 C90 C89 120.8(6)
C92 C91 C90 120.2(5)
C93 C92 C91 119.9(5)
C92 C93 C94 119.9(6)
C89 C94 C93 121.6(5)
C96 C95 P6 112.9(4)
N2 C96 C95 111.1(4)
N2 C97 C98 116.5(4)
C97 C98 C99 112.7(5)
C100 C99 C98 111.7(6)
C96 N2 C97 109.2(4)
C96 N2 C101 108.4(4)
C97 N2 C101 108.6(4)
C96 N2 Ru2 105.5(3)
C97 N2 Ru2 112.9(3)
C101 N2 Ru2 112.1(3)
C42 C43 C44 120.5(6)

loop_
_geom_bond_atom_site_label_1
_geom_bond_atom_site_label_2
_geom_bond_distance
Ru1 P2 2.3089(16)
Ru1 N1 2.315(5)
Ru1 P1 2.3652(15)
Ru1 P3 2.3706(14)
Ru1 Cl2 2.4371(15)
Ru1 Cl1 2.4383(15)
P1 C9 1.836(5)
P1 C3 1.849(6)
P1 C2 1.858(6)
N1 C1 1.485(7)
N1 C46 1.500(7)
N1 C47 1.508(7)
C1 C2 1.531(7)
Ru2 P5 2.3056(16)
Ru2 N2 2.319(5)
Ru2 P6 2.3584(16)
Ru2 P4 2.3646(16)
Ru2 Cl3 2.4358(13)
Ru2 Cl4 2.4390(13)
P2 C21 1.837(6)
P2 C15 1.848(6)
P2 C27 1.852(6)
P3 C33 1.815(6)
P3 C45 1.849(6)
P3 C39 1.864(5)
C3 C8 1.385(8)
C3 C4 1.395(8)
P4 C59 1.829(6)
P4 C52 1.851(6)
P4 C53 1.868(6)
C4 C5 1.391(8)
P5 C71 1.846(6)
P5 C77 1.849(6)
P5 C65 1.850(5)
C5 C6 1.398(8)
P6 C83 1.840(6)
P6 C89 1.843(5)
P6 C95 1.868(6)
C6 C7 1.355(8)
C7 C8 1.395(8)
C9 C10 1.391(8)
C9 C14 1.408(8)
C10 C11 1.375(8)
C11 C12 1.389(9)
C12 C13 1.377(9)
C13 C14 1.391(8)
C15 C16 1.389(8)
C15 C20 1.390(7)
C16 C17 1.386(8)
C17 C18 1.386(8)
C18 C19 1.364(9)
C19 C20 1.384(8)
C21 C26 1.395(8)
C21 C22 1.397(8)
C22 C23 1.382(8)
C23 C24 1.386(9)
C24 C25 1.379(8)
C25 C26 1.385(8)
C27 C28 1.385(8)
C27 C32 1.389(7)
C28 C29 1.387(8)
C29 C30 1.370(8)
C30 C31 1.396(8)
C31 C32 1.378(8)
C33 C38 1.394(8)
C33 C34 1.407(8)
C34 C35 1.404(8)
C35 C36 1.375(9)
C36 C37 1.360(9)
C37 C38 1.394(8)
C39 C44 1.388(8)
C39 C40 1.402(8)
C40 C41 1.387(7)
C41 C42 1.381(9)
C42 C43 1.363(9)
C44 C43 1.413(7)
C45 C46 1.515(8)
C47 C48 1.536(8)
C48 C49 1.529(9)
C49 C50 1.486(10)
C101 N2 1.499(7)
C101 C52 1.513(7)
C53 C58 1.385(8)
C53 C54 1.392(7)
C54 C55 1.407(8)
C55 C56 1.360(9)
C56 C57 1.399(8)
C57 C58 1.386(8)
C59 C60 1.395(7)
C59 C64 1.395(8)
C60 C61 1.392(8)
C61 C62 1.397(9)
C62 C63 1.363(8)
C63 C64 1.394(8)
C65 C70 1.382(8)
C65 C66 1.397(8)
C66 C67 1.384(7)
C67 C68 1.391(9)
C68 C69 1.393(9)
C69 C70 1.383(7)
C71 C76 1.383(8)
C71 C72 1.410(8)
C72 C73 1.374(8)
C73 C74 1.385(8)
C74 C75 1.380(8)
C75 C76 1.378(8)
C77 C78 1.388(8)
C77 C82 1.404(7)
C78 C79 1.405(8)
C79 C80 1.355(8)
C80 C81 1.380(9)
C81 C82 1.373(8)
C83 C88 1.392(8)
C83 C84 1.407(7)
C84 C85 1.377(8)
C85 C86 1.393(9)
C86 C87 1.397(8)
C87 C88 1.389(8)
C89 C94 1.387(8)
C89 C90 1.404(7)
C90 C91 1.387(7)
C91 C92 1.384(9)
C92 C93 1.373(8)
C93 C94 1.390(7)
C95 C96 1.520(8)
C96 N2 1.496(7)
C97 N2 1.499(6)
C97 C98 1.524(8)
C98 C99 1.530(8)
C99 C100 1.485(11)

loop_
_geom_torsion_atom_site_label_1
_geom_torsion_atom_site_label_2
_geom_torsion_atom_site_label_3
_geom_torsion_atom_site_label_4
_geom_torsion
P2 Ru1 P1 C9 -42.0(2)
N1 Ru1 P1 C9 136.6(3)
P3 Ru1 P1 C9 101.5(3)
Cl2 Ru1 P1 C9 45.8(2)
Cl1 Ru1 P1 C9 -133.6(2)
P2 Ru1 P1 C3 93.6(2)
N1 Ru1 P1 C3 -87.7(3)
P3 Ru1 P1 C3 -122.9(3)
Cl2 Ru1 P1 C3 -178.6(2)
Cl1 Ru1 P1 C3 2.1(2)
P2 Ru1 P1 C2 -155.8(2)
N1 Ru1 P1 C2 22.8(2)
P3 Ru1 P1 C2 -12.3(3)
Cl2 Ru1 P1 C2 -68.1(2)
Cl1 Ru1 P1 C2 112.6(2)
P2 Ru1 N1 C1 -22(2)
P1 Ru1 N1 C1 -46.5(3)
P3 Ru1 N1 C1 119.9(3)
Cl2 Ru1 N1 C1 37.5(3)
Cl1 Ru1 N1 C1 -145.1(3)
P2 Ru1 N1 C46 -139(2)
P1 Ru1 N1 C46 -163.8(4)
P3 Ru1 N1 C46 2.6(3)
Cl2 Ru1 N1 C46 -79.8(3)
Cl1 Ru1 N1 C46 97.6(3)
P2 Ru1 N1 C47 98(2)
P1 Ru1 N1 C47 73.1(3)
P3 Ru1 N1 C47 -120.5(3)
Cl2 Ru1 N1 C47 157.2(3)
Cl1 Ru1 N1 C47 -25.5(3)
C46 N1 C1 C2 -179.6(4)
C47 N1 C1 C2 -61.4(6)
Ru1 N1 C1 C2 60.1(5)
N1 Ru1 P2 C21 65(2)
P1 Ru1 P2 C21 89.4(2)
P3 Ru1 P2 C21 -76.4(2)
Cl2 Ru1 P2 C21 5.5(2)
Cl1 Ru1 P2 C21 -171.7(2)
N1 Ru1 P2 C15 -57(2)
P1 Ru1 P2 C15 -32.7(2)
P3 Ru1 P2 C15 161.4(2)
Cl2 Ru1 P2 C15 -116.6(2)
Cl1 Ru1 P2 C15 66.1(2)
N1 Ru1 P2 C27 -176(2)
P1 Ru1 P2 C27 -151.2(2)
P3 Ru1 P2 C27 43.0(2)
Cl2 Ru1 P2 C27 125.0(2)
Cl1 Ru1 P2 C27 -52.3(2)
N1 C1 C2 P1 -39.4(6)
C9 P1 C2 C1 -126.2(4)
C3 P1 C2 C1 130.9(4)
Ru1 P1 C2 C1 0.0(4)
P2 Ru1 P3 C33 35.9(2)
N1 Ru1 P3 C33 -142.1(3)
P1 Ru1 P3 C33 -107.2(3)
Cl2 Ru1 P3 C33 -51.2(2)
Cl1 Ru1 P3 C33 127.2(2)
P2 Ru1 P3 C45 151.04(19)
N1 Ru1 P3 C45 -26.9(2)
P1 Ru1 P3 C45 8.0(2)
Cl2 Ru1 P3 C45 64.02(19)
Cl1 Ru1 P3 C45 -117.57(19)
P2 Ru1 P3 C39 -102.8(2)
N1 Ru1 P3 C39 79.3(3)
P1 Ru1 P3 C39 114.2(3)
Cl2 Ru1 P3 C39 170.2(2)
Cl1 Ru1 P3 C39 -11.4(2)
C9 P1 C3 C8 -52.1(5)
C2 P1 C3 C8 53.6(5)
Ru1 P1 C3 C8 165.4(4)
C9 P1 C3 C4 134.0(5)
C2 P1 C3 C4 -120.3(5)
Ru1 P1 C3 C4 -8.5(6)
P5 Ru2 P4 C59 -36.1(2)
N2 Ru2 P4 C59 142.0(2)
P6 Ru2 P4 C59 107.1(3)
Cl3 Ru2 P4 C59 50.9(2)
Cl4 Ru2 P4 C59 -127.5(2)
P5 Ru2 P4 C52 -151.16(18)
N2 Ru2 P4 C52 26.9(2)
P6 Ru2 P4 C52 -8.0(2)
Cl3 Ru2 P4 C52 -64.21(18)
Cl4 Ru2 P4 C52 117.39(18)
P5 Ru2 P4 C53 102.9(2)
N2 Ru2 P4 C53 -79.1(3)
P6 Ru2 P4 C53 -113.9(3)
Cl3 Ru2 P4 C53 -170.2(2)
Cl4 Ru2 P4 C53 11.4(2)
C8 C3 C4 C5 0.6(9)
P1 C3 C4 C5 174.6(5)
N2 Ru2 P5 C71 175(2)
P6 Ru2 P5 C71 151.3(2)
P4 Ru2 P5 C71 -42.8(2)
Cl3 Ru2 P5 C71 -124.8(2)
Cl4 Ru2 P5 C71 52.4(2)
N2 Ru2 P5 C77 56(2)
P6 Ru2 P5 C77 32.5(2)
P4 Ru2 P5 C77 -161.64(19)
Cl3 Ru2 P5 C77 116.35(19)
Cl4 Ru2 P5 C77 -66.40(19)
N2 Ru2 P5 C65 -66(2)
P6 Ru2 P5 C65 -89.3(2)
P4 Ru2 P5 C65 76.5(2)
Cl3 Ru2 P5 C65 -5.5(2)
Cl4 Ru2 P5 C65 171.8(2)
C3 C4 C5 C6 -2.0(9)
P5 Ru2 P6 C83 41.3(2)
N2 Ru2 P6 C83 -137.4(2)
P4 Ru2 P6 C83 -102.3(3)
Cl3 Ru2 P6 C83 -46.4(2)
Cl4 Ru2 P6 C83 133.0(2)
P5 Ru2 P6 C89 -93.5(2)
N2 Ru2 P6 C89 87.8(3)
P4 Ru2 P6 C89 122.9(3)
Cl3 Ru2 P6 C89 178.8(2)
Cl4 Ru2 P6 C89 -1.9(2)
P5 Ru2 P6 C95 155.57(18)
N2 Ru2 P6 C95 -23.2(2)
P4 Ru2 P6 C95 11.9(2)
Cl3 Ru2 P6 C95 67.90(18)
Cl4 Ru2 P6 C95 -112.78(18)
C4 C5 C6 C7 2.2(9)
C5 C6 C7 C8 -1.0(9)
C4 C3 C8 C7 0.6(9)
P1 C3 C8 C7 -173.5(4)
C6 C7 C8 C3 -0.4(9)
C3 P1 C9 C10 137.3(5)
C2 P1 C9 C10 35.6(6)
Ru1 P1 C9 C10 -77.2(5)
C3 P1 C9 C14 -46.5(5)
C2 P1 C9 C14 -148.2(5)
Ru1 P1 C9 C14 99.0(5)
C14 C9 C10 C11 -1.0(9)
P1 C9 C10 C11 175.2(5)
C9 C10 C11 C12 0.2(9)
C10 C11 C12 C13 0.5(10)
C11 C12 C13 C14 -0.5(9)
C12 C13 C14 C9 -0.3(9)
C10 C9 C14 C13 1.0(8)
P1 C9 C14 C13 -175.3(4)
C21 P2 C15 C16 -176.6(5)
C27 P2 C15 C16 81.0(5)
Ru1 P2 C15 C16 -49.2(5)
C21 P2 C15 C20 7.4(6)
C27 P2 C15 C20 -94.9(5)
Ru1 P2 C15 C20 134.8(5)
C20 C15 C16 C17 -1.1(9)
P2 C15 C16 C17 -177.4(5)
C15 C16 C17 C18 -0.5(9)
C16 C17 C18 C19 0.8(10)
C17 C18 C19 C20 0.6(10)
C18 C19 C20 C15 -2.2(9)
C16 C15 C20 C19 2.5(9)
P2 C15 C20 C19 178.4(5)
C15 P2 C21 C26 -133.6(5)
C27 P2 C21 C26 -33.4(5)
Ru1 P2 C21 C26 97.0(5)
C15 P2 C21 C22 52.7(5)
C27 P2 C21 C22 153.0(5)
Ru1 P2 C21 C22 -76.6(5)
C26 C21 C22 C23 1.0(9)
P2 C21 C22 C23 174.9(4)
C21 C22 C23 C24 -1.3(9)
C22 C23 C24 C25 0.5(9)
C23 C24 C25 C26 0.5(9)
C24 C25 C26 C21 -0.8(9)
C22 C21 C26 C25 0.0(8)
P2 C21 C26 C25 -173.8(5)
C21 P2 C27 C28 -45.5(5)
C15 P2 C27 C28 60.0(5)
Ru1 P2 C27 C28 -171.9(4)
C21 P2 C27 C32 132.7(5)
C15 P2 C27 C32 -121.8(5)
Ru1 P2 C27 C32 6.4(6)
C32 C27 C28 C29 -3.7(9)
P2 C27 C28 C29 174.6(5)
C27 C28 C29 C30 0.8(10)
C28 C29 C30 C31 2.0(10)
C29 C30 C31 C32 -1.8(10)
C30 C31 C32 C27 -1.1(9)
C28 C27 C32 C31 3.8(9)
P2 C27 C32 C31 -174.4(5)
C45 P3 C33 C38 151.3(4)
C39 P3 C33 C38 50.5(5)
Ru1 P3 C33 C38 -97.7(4)
C45 P3 C33 C34 -30.5(5)
C39 P3 C33 C34 -131.3(5)
Ru1 P3 C33 C34 80.5(5)
C38 C33 C34 C35 0.7(8)
P3 C33 C34 C35 -177.5(4)
C33 C34 C35 C36 1.1(9)
C34 C35 C36 C37 -2.2(9)
C35 C36 C37 C38 1.5(9)
C34 C33 C38 C37 -1.5(8)
P3 C33 C38 C37 176.8(4)
C36 C37 C38 C33 0.4(8)
C33 P3 C39 C44 -149.4(5)
C45 P3 C39 C44 102.3(5)
Ru1 P3 C39 C44 -4.3(6)
C33 P3 C39 C40 38.9(5)
C45 P3 C39 C40 -69.3(5)
Ru1 P3 C39 C40 -176.0(4)
C44 C39 C40 C41 -0.6(9)
P3 C39 C40 C41 171.2(5)
C39 C40 C41 C42 0.1(10)
C40 C41 C42 C43 0.5(10)
C40 C39 C44 C43 0.4(9)
P3 C39 C44 C43 -171.2(4)
C33 P3 C45 C46 178.3(3)
C39 P3 C45 C46 -78.8(4)
Ru1 P3 C45 C46 51.8(3)
C1 N1 C46 C45 -84.5(6)
C47 N1 C46 C45 156.5(5)
Ru1 N1 C46 C45 31.2(6)
P3 C45 C46 N1 -57.1(5)
C1 N1 C47 C48 -52.9(6)
C46 N1 C47 C48 64.8(6)
Ru1 N1 C47 C48 -169.9(4)
N1 C47 C48 C49 177.1(5)
C47 C48 C49 C50 -81.3(8)
N2 C101 C52 P4 57.2(5)
C59 P4 C52 C101 -178.3(4)
C53 P4 C52 C101 79.5(4)
Ru2 P4 C52 C101 -51.6(4)
C59 P4 C53 C58 -38.2(5)
C52 P4 C53 C58 69.4(5)
Ru2 P4 C53 C58 176.3(4)
C59 P4 C53 C54 149.6(5)
C52 P4 C53 C54 -102.8(5)
Ru2 P4 C53 C54 4.1(6)
C58 C53 C54 C55 -1.2(9)
P4 C53 C54 C55 171.0(4)
C53 C54 C55 C56 0.9(9)
C54 C55 C56 C57 -0.5(9)
C55 C56 C57 C58 0.5(9)
C54 C53 C58 C57 1.2(9)
P4 C53 C58 C57 -171.2(5)
C56 C57 C58 C53 -0.8(10)
C52 P4 C59 C60 31.8(6)
C53 P4 C59 C60 131.7(5)
Ru2 P4 C59 C60 -79.6(5)
C52 P4 C59 C64 -151.3(5)
C53 P4 C59 C64 -51.4(5)
Ru2 P4 C59 C64 97.4(5)
C64 C59 C60 C61 -0.3(9)
P4 C59 C60 C61 176.6(5)
C59 C60 C61 C62 -0.7(10)
C60 C61 C62 C63 0.6(10)
C61 C62 C63 C64 0.6(9)
C62 C63 C64 C59 -1.7(9)
C60 C59 C64 C63 1.5(9)
P4 C59 C64 C63 -175.6(5)
C71 P5 C65 C70 34.0(5)
C77 P5 C65 C70 134.4(5)
Ru2 P5 C65 C70 -96.3(5)
C71 P5 C65 C66 -153.4(5)
C77 P5 C65 C66 -53.0(5)
Ru2 P5 C65 C66 76.3(5)
C70 C65 C66 C67 -1.3(9)
P5 C65 C66 C67 -174.0(4)
C65 C66 C67 C68 1.0(9)
C66 C67 C68 C69 -0.8(9)
C67 C68 C69 C70 1.0(9)
C66 C65 C70 C69 1.5(9)
P5 C65 C70 C69 174.2(5)
C68 C69 C70 C65 -1.4(9)
C77 P5 C71 C76 121.7(5)
C65 P5 C71 C76 -133.3(5)
Ru2 P5 C71 C76 -6.7(6)
C77 P5 C71 C72 -59.6(5)
C65 P5 C71 C72 45.5(5)
Ru2 P5 C71 C72 172.1(3)
C76 C71 C72 C73 4.2(8)
P5 C71 C72 C73 -174.7(4)
C71 C72 C73 C74 -1.8(9)
C72 C73 C74 C75 -1.0(9)
C73 C74 C75 C76 1.4(9)
C74 C75 C76 C71 1.0(9)
C72 C71 C76 C75 -3.7(8)
P5 C71 C76 C75 175.1(4)
C71 P5 C77 C78 95.2(5)
C65 P5 C77 C78 -6.9(6)
Ru2 P5 C77 C78 -134.5(5)
C71 P5 C77 C82 -81.0(5)
C65 P5 C77 C82 177.0(4)
Ru2 P5 C77 C82 49.4(5)
C82 C77 C78 C79 -1.8(8)
P5 C77 C78 C79 -178.0(4)
C77 C78 C79 C80 1.7(9)
C78 C79 C80 C81 0.0(9)
C79 C80 C81 C82 -1.4(10)
C80 C81 C82 C77 1.2(10)
C78 C77 C82 C81 0.4(9)
P5 C77 C82 C81 176.9(5)
C89 P6 C83 C88 46.4(5)
C95 P6 C83 C88 148.1(5)
Ru2 P6 C83 C88 -98.7(5)
C89 P6 C83 C84 -137.2(5)
C95 P6 C83 C84 -35.5(5)
Ru2 P6 C83 C84 77.7(5)
C88 C83 C84 C85 0.9(9)
P6 C83 C84 C85 -175.5(4)
C83 C84 C85 C86 0.2(9)
C84 C85 C86 C87 -1.2(10)
C85 C86 C87 C88 1.1(10)
C86 C87 C88 C83 0.0(9)
C84 C83 C88 C87 -1.0(9)
P6 C83 C88 C87 175.5(5)
C83 P6 C89 C94 53.3(5)
C95 P6 C89 C94 -52.5(5)
Ru2 P6 C89 C94 -164.7(4)
C83 P6 C89 C90 -133.6(5)
C95 P6 C89 C90 120.7(5)
Ru2 P6 C89 C90 8.4(6)
C94 C89 C90 C91 0.2(9)
P6 C89 C90 C91 -173.1(5)
C89 C90 C91 C92 -0.1(10)
C90 C91 C92 C93 0.3(10)
C91 C92 C93 C94 -0.6(9)
C90 C89 C94 C93 -0.4(9)
P6 C89 C94 C93 173.0(5)
C92 C93 C94 C89 0.7(9)
C83 P6 C95 C96 127.4(4)
C89 P6 C95 C96 -130.4(4)
Ru2 P6 C95 C96 0.8(4)
P6 C95 C96 N2 38.2(6)
N2 C97 C98 C99 -177.0(5)
C97 C98 C99 C100 81.3(8)
C95 C96 N2 C97 62.5(6)
C95 C96 N2 C101 -179.3(4)
C95 C96 N2 Ru2 -59.1(5)
C98 C97 N2 C96 52.3(7)
C98 C97 N2 C101 -65.8(6)
C98 C97 N2 Ru2 169.3(4)
C52 C101 N2 C96 84.4(5)
C52 C101 N2 C97 -157.0(5)
C52 C101 N2 Ru2 -31.6(5)
P5 Ru2 N2 C96 23(2)
P6 Ru2 N2 C96 46.2(3)
P4 Ru2 N2 C96 -120.2(3)
Cl3 Ru2 N2 C96 -37.8(3)
Cl4 Ru2 N2 C96 144.8(3)
P5 Ru2 N2 C97 -96(2)
P6 Ru2 N2 C97 -73.0(3)
P4 Ru2 N2 C97 120.6(4)
Cl3 Ru2 N2 C97 -157.1(4)
Cl4 Ru2 N2 C97 25.6(4)
P5 Ru2 N2 C101 140.6(19)
P6 Ru2 N2 C101 164.0(3)
P4 Ru2 N2 C101 -2.4(3)
Cl3 Ru2 N2 C101 80.0(3)
Cl4 Ru2 N2 C101 -97.4(3)
C41 C42 C43 C44 -0.8(9)
C39 C44 C43 C42 0.3(9)
